data_4336137
loop_
_publ_author_name
'Taka-aki Okamura'
'Junko Nakagawa'

_publ_section_title
;
 Contribution of Intramolecular NH...O Hydrogen Bonds to
 Magnesium-Carboxylate Bonds
;
_journal_name_full 'Inorganic Chemistry'
_journal_page_first 10812
_journal_page_last 10824
_journal_paper_doi 10.1021/ic400671v
_journal_volume 52
_journal_year 2013
_chemical_formula_moiety 'C34 H60 N4 Mg O15 '
_chemical_formula_sum 'C34 H60 Mg N4 O15'
_chemical_formula_weight 789.17
_chemical_name_systematic
; 
[Mg(H2O)6][O2C-2,6-(t-BuCONH)2C6H3]2-H2O
;
_space_group_IT_number 14
_symmetry_cell_setting monoclinic
_symmetry_Int_Tables_number 14
_symmetry_space_group_name_Hall '-P 2ybc'
_symmetry_space_group_name_H-M 'P 1 21/c 1'
_atom_sites_solution_hydrogens geom
_atom_sites_solution_primary direct
_atom_sites_solution_secondary difmap
_audit_creation_date 'Thu Apr 14 20:18:05 2005'
_audit_creation_method SHELXL-97
_cell_angle_alpha 90.00
_cell_angle_beta 126.454(12)
_cell_angle_gamma 90.00
_cell_formula_units_Z 4
_cell_length_a 12.241(3)
_cell_length_b 15.512(4)
_cell_length_c 27.609(7)
_cell_measurement_reflns_used 12305
_cell_measurement_temperature 200
_cell_measurement_theta_max 27.46
_cell_measurement_theta_min 3.06
_cell_volume 4217(2)
_computing_structure_refinement 'SHELXL-97 (Sheldrick, 2008)'
_computing_structure_solution 'SIR92 (Altomare et al., 1994)'
_diffrn_ambient_temperature 200
_diffrn_detector_area_resol_mean 10.00
_diffrn_measured_fraction_theta_full 0.998
_diffrn_measured_fraction_theta_max 0.998
_diffrn_measurement_device_type 'Rigaku RAXIS-RAPID Imaging Plate'
_diffrn_measurement_method \w
_diffrn_radiation_monochromator graphite
_diffrn_radiation_source 'fine-focus sealed tube'
_diffrn_radiation_type MoK\a
_diffrn_radiation_wavelength 0.71075
_diffrn_reflns_av_R_equivalents 0.0532
_diffrn_reflns_av_sigmaI/netI 0.0465
_diffrn_reflns_limit_h_max 15
_diffrn_reflns_limit_h_min -15
_diffrn_reflns_limit_k_max 20
_diffrn_reflns_limit_k_min -20
_diffrn_reflns_limit_l_max 34
_diffrn_reflns_limit_l_min -35
_diffrn_reflns_number 39124
_diffrn_reflns_theta_full 27.48
_diffrn_reflns_theta_max 27.48
_diffrn_reflns_theta_min 3.02
_exptl_absorpt_coefficient_mu 0.110
_exptl_absorpt_correction_T_max 0.968
_exptl_absorpt_correction_T_min 0.949
_exptl_absorpt_correction_type multi-scan
_exptl_absorpt_process_details '(Higashi, 1995)'
_exptl_crystal_colour colorless
_exptl_crystal_density_diffrn 1.243
_exptl_crystal_description block
_exptl_crystal_F_000 1696
_exptl_crystal_size_max 0.500
_exptl_crystal_size_mid 0.400
_exptl_crystal_size_min 0.300
_refine_diff_density_max 0.324
_refine_diff_density_min -0.268
_refine_diff_density_rms 0.055
_refine_ls_extinction_method none
_refine_ls_goodness_of_fit_ref 1.038
_refine_ls_hydrogen_treatment mixed
_refine_ls_matrix_type full
_refine_ls_number_parameters 569
_refine_ls_number_reflns 9653
_refine_ls_number_restraints 0
_refine_ls_restrained_S_all 1.038
_refine_ls_R_factor_all 0.0652
_refine_ls_R_factor_gt 0.0465
_refine_ls_shift/su_max 0.001
_refine_ls_shift/su_mean 0.000
_refine_ls_structure_factor_coef Fsqd
_refine_ls_weighting_details 'calc w=1/[\s^2^(Fo^2^)+(0.0567P)^2^+0.8381P] where P=(Fo^2^+2Fc^2^)/3'
_refine_ls_weighting_scheme calc
_refine_ls_wR_factor_gt 0.1097
_refine_ls_wR_factor_ref 0.1201
_reflns_number_gt 7291
_reflns_number_total 9653
_reflns_threshold_expression I>2\s(I)
_cod_data_source_file ic400671v_si_002_6.cif
_cod_data_source_block 6-H2O
_cod_original_cell_volume 4216.5(18)
_cod_original_sg_symbol_H-M 'P 21/c'
_cod_database_code 4336137

loop_
_symmetry_equiv_pos_as_xyz
'x, y, z'
'-x, y+1/2, -z+1/2'
'-x, -y, -z'
'x, -y-1/2, z-1/2'

loop_
_atom_site_label
_atom_site_type_symbol
_atom_site_fract_x
_atom_site_fract_y
_atom_site_fract_z
_atom_site_U_iso_or_equiv
_atom_site_adp_type
_atom_site_occupancy
_atom_site_symmetry_multiplicity
_atom_site_calc_flag
_atom_site_refinement_flags
Mg1 Mg 0.64425(5) 0.32801(3) 0.47587(2) 0.02058(12) Uani 1 1 d .
O1 O -0.10776(12) 0.35692(8) 0.44852(5) 0.0348(3) Uani 1 1 d .
O2 O -0.09083(12) 0.30068(8) 0.12862(5) 0.0342(3) Uani 1 1 d .
O3 O 0.33979(12) -0.05464(7) 0.55257(6) 0.0419(3) Uani 1 1 d .
O4 O 0.34245(14) 0.70378(9) 0.17273(6) 0.0469(3) Uani 1 1 d .
O11 O 0.28188(12) 0.27205(8) 0.45467(5) 0.0376(3) Uani 1 1 d .
O12 O 0.44941(11) 0.24065(7) 0.54985(5) 0.0285(2) Uani 1 1 d .
O21 O 0.29090(13) 0.40855(9) 0.31717(5) 0.0515(4) Uani 1 1 d .
O22 O 0.43586(11) 0.50235(7) 0.32618(5) 0.0330(3) Uani 1 1 d .
O31 O 0.43985(12) 0.33179(9) 0.42427(6) 0.0407(3) Uani 1 1 d .
H5 H 0.390(2) 0.3158(14) 0.4335(9) 0.049 Uiso 1 1 d .
H6 H 0.390(2) 0.3610(14) 0.3889(10) 0.049 Uiso 1 1 d .
O32 O 0.65100(13) 0.40850(8) 0.41910(5) 0.0319(3) Uani 1 1 d .
H7 H 0.714(2) 0.4018(13) 0.4168(8) 0.038 Uiso 1 1 d .
H8 H 0.584(2) 0.4337(13) 0.3859(9) 0.038 Uiso 1 1 d .
O33 O 0.64601(12) 0.24944(8) 0.53517(5) 0.0306(3) Uani 1 1 d .
H9 H 0.716(2) 0.2343(13) 0.5657(9) 0.037 Uiso 1 1 d .
H10 H 0.582(2) 0.2449(12) 0.5399(8) 0.037 Uiso 1 1 d .
O34 O 0.85675(11) 0.31849(8) 0.53534(5) 0.0290(2) Uani 1 1 d .
H11 H 0.8898(19) 0.2816(13) 0.5630(9) 0.035 Uiso 1 1 d .
H12 H 0.891(2) 0.3170(12) 0.5174(9) 0.035 Uiso 1 1 d .
O35 O 0.65539(14) 0.43989(8) 0.52147(6) 0.0379(3) Uani 1 1 d .
H13 H 0.619(2) 0.4374(13) 0.5401(9) 0.046 Uiso 1 1 d .
H14 H 0.616(2) 0.4780(14) 0.4966(9) 0.046 Uiso 1 1 d .
O36 O 0.65024(13) 0.22640(8) 0.42825(6) 0.0332(3) Uani 1 1 d .
H15 H 0.648(2) 0.2275(13) 0.3961(9) 0.040 Uiso 1 1 d .
H16 H 0.651(2) 0.1743(14) 0.4350(9) 0.040 Uiso 1 1 d .
O41 O 0.50223(15) 0.42515(9) 0.56547(6) 0.0392(3) Uani 1 1 d .
H17 H 0.482(2) 0.3725(15) 0.5629(9) 0.047 Uiso 1 1 d .
H18 H 0.529(2) 0.4438(14) 0.6009(10) 0.047 Uiso 1 1 d .
N1 N 0.05572(13) 0.29864(8) 0.44462(6) 0.0251(3) Uani 1 1 d .
H1 H 0.1044(19) 0.3063(11) 0.4327(8) 0.030 Uiso 1 1 d .
N2 N 0.07346(14) 0.36908(8) 0.21500(6) 0.0272(3) Uani 1 1 d .
H2 H 0.1351(19) 0.3657(12) 0.2540(8) 0.033 Uiso 1 1 d .
N3 N 0.39431(13) 0.08552(8) 0.57339(6) 0.0252(3) Uani 1 1 d .
H3 H 0.4533(19) 0.1212(12) 0.5825(8) 0.030 Uiso 1 1 d .
N4 N 0.35688(15) 0.61253(9) 0.24090(6) 0.0309(3) Uani 1 1 d .
H4 H 0.408(2) 0.5929(13) 0.2754(9) 0.037 Uiso 1 1 d .
C1 C 0.32636(15) 0.23885(9) 0.50436(7) 0.0239(3) Uani 1 1 d .
C2 C 0.32177(16) 0.46523(10) 0.29528(7) 0.0280(3) Uani 1 1 d .
C11 C 0.22638(15) 0.19459(9) 0.51141(6) 0.0204(3) Uani 1 1 d .
C12 C 0.09423(15) 0.22679(9) 0.48296(6) 0.0213(3) Uani 1 1 d .
C13 C 0.00359(16) 0.18605(10) 0.49008(7) 0.0246(3) Uani 1 1 d .
H19 H -0.0855 0.2084 0.4708 0.030 Uiso 1 1 calc R
C14 C 0.04354(16) 0.11307(10) 0.52518(7) 0.0283(3) Uani 1 1 d .
H20 H -0.0184 0.0858 0.5303 0.034 Uiso 1 1 calc R
C15 C 0.17187(16) 0.07889(10) 0.55301(7) 0.0271(3) Uani 1 1 d .
H21 H 0.1980 0.0285 0.5771 0.033 Uiso 1 1 calc R
C16 C 0.26252(15) 0.11884(9) 0.54556(6) 0.0222(3) Uani 1 1 d .
C17 C -0.03934(15) 0.35769(10) 0.42896(6) 0.0236(3) Uani 1 1 d .
C18 C -0.06222(17) 0.42716(10) 0.38497(7) 0.0294(3) Uani 1 1 d .
C21 C 0.21637(15) 0.49131(10) 0.23024(6) 0.0242(3) Uani 1 1 d .
C22 C 0.09406(16) 0.44488(10) 0.19269(6) 0.0251(3) Uani 1 1 d .
C23 C -0.00739(17) 0.47361(11) 0.13479(7) 0.0311(3) Uani 1 1 d .
H22 H -0.0893 0.4418 0.1099 0.037 Uiso 1 1 calc R
C24 C 0.01142(18) 0.54778(11) 0.11392(7) 0.0365(4) Uani 1 1 d .
H23 H -0.0595 0.5682 0.0749 0.044 Uiso 1 1 calc R
C25 C 0.13106(18) 0.59360(11) 0.14824(7) 0.0352(4) Uani 1 1 d .
H24 H 0.1425 0.6444 0.1324 0.042 Uiso 1 1 calc R
C26 C 0.23512(16) 0.56588(10) 0.20589(7) 0.0265(3) Uani 1 1 d .
C27 C -0.01343(15) 0.30405(10) 0.18425(7) 0.0253(3) Uani 1 1 d .
C28 C -0.01574(17) 0.23195(10) 0.22172(7) 0.0290(3) Uani 1 1 d .
C37 C 0.42675(16) 0.00181(10) 0.57567(7) 0.0276(3) Uani 1 1 d .
C38 C 0.57825(17) -0.01915(10) 0.61113(8) 0.0323(4) Uani 1 1 d .
C47 C 0.40343(18) 0.67713(10) 0.22436(7) 0.0307(4) Uani 1 1 d .
C48 C 0.53711(18) 0.71865(11) 0.27606(8) 0.0348(4) Uani 1 1 d .
C101 C 0.0444(3) 0.42899(15) 0.37347(12) 0.0643(7) Uani 1 1 d .
H25 H 0.0232 0.4752 0.3449 0.077 Uiso 1 1 calc R
H26 H 0.0451 0.3735 0.3567 0.077 Uiso 1 1 calc R
H27 H 0.1339 0.4395 0.4114 0.077 Uiso 1 1 calc R
C102 C -0.2016(2) 0.41112(17) 0.32644(9) 0.0635(6) Uani 1 1 d .
H28 H -0.2204 0.4548 0.2967 0.076 Uiso 1 1 calc R
H29 H -0.2707 0.4145 0.3338 0.076 Uiso 1 1 calc R
H30 H -0.2038 0.3537 0.3111 0.076 Uiso 1 1 calc R
C103 C -0.0624(3) 0.51315(13) 0.41116(11) 0.0599(6) Uani 1 1 d .
H31 H -0.0770 0.5597 0.3839 0.072 Uiso 1 1 calc R
H32 H 0.0251 0.5215 0.4505 0.072 Uiso 1 1 calc R
H33 H -0.1355 0.5137 0.4160 0.072 Uiso 1 1 calc R
C104 C 0.10212(19) 0.23499(12) 0.28867(7) 0.0391(4) Uani 1 1 d .
H34 H 0.1010 0.2902 0.3056 0.047 Uiso 1 1 calc R
H35 H 0.1881 0.2289 0.2938 0.047 Uiso 1 1 calc R
H36 H 0.0929 0.1877 0.3096 0.047 Uiso 1 1 calc R
C105 C -0.1494(2) 0.24086(15) 0.21438(10) 0.0524(5) Uani 1 1 d .
H37 H -0.1508 0.2962 0.2311 0.063 Uiso 1 1 calc R
H38 H -0.1573 0.1937 0.2358 0.063 Uiso 1 1 calc R
H39 H -0.2257 0.2383 0.1715 0.063 Uiso 1 1 calc R
C106 C -0.0131(3) 0.14613(12) 0.19597(9) 0.0541(5) Uani 1 1 d .
H40 H -0.0887 0.1437 0.1530 0.065 Uiso 1 1 calc R
H41 H -0.0220 0.0991 0.2171 0.065 Uiso 1 1 calc R
H42 H 0.0730 0.1402 0.2012 0.065 Uiso 1 1 calc R
C107 C 0.6676(2) 0.05922(13) 0.62701(11) 0.0559(6) Uani 1 1 d .
H43 H 0.6535 0.1002 0.6499 0.067 Uiso 1 1 calc R
H44 H 0.6440 0.0868 0.5900 0.067 Uiso 1 1 calc R
H45 H 0.7631 0.0414 0.6514 0.067 Uiso 1 1 calc R
C108 C 0.6154(2) -0.06140(15) 0.66913(9) 0.0518(5) Uani 1 1 d .
H46 H 0.5583 -0.1124 0.6592 0.062 Uiso 1 1 calc R
H47 H 0.6006 -0.0203 0.6916 0.062 Uiso 1 1 calc R
H48 H 0.7111 -0.0787 0.6938 0.062 Uiso 1 1 calc R
C109 C 0.5994(2) -0.08323(14) 0.57549(10) 0.0494(5) Uani 1 1 d .
H49 H 0.5413 -0.1337 0.5654 0.059 Uiso 1 1 calc R
H50 H 0.6947 -0.1013 0.5998 0.059 Uiso 1 1 calc R
H51 H 0.5756 -0.0559 0.5384 0.059 Uiso 1 1 calc R
C110 C 0.6406(3) 0.6503(2) 0.31184(17) 0.0541(10) Uani 0.677(5) 1 d P
H52 H 0.6575 0.6190 0.2860 0.065 Uiso 0.677(5) 1 calc PR
H53 H 0.6071 0.6100 0.3277 0.065 Uiso 0.677(5) 1 calc PR
H54 H 0.7253 0.6768 0.3454 0.065 Uiso 0.677(5) 1 calc PR
C111 C 0.5822(4) 0.7770(2) 0.24620(15) 0.0487(9) Uani 0.677(5) 1 d P
H55 H 0.6040 0.7416 0.2236 0.058 Uiso 0.677(5) 1 calc PR
H56 H 0.6627 0.8097 0.2772 0.058 Uiso 0.677(5) 1 calc PR
H57 H 0.5086 0.8170 0.2187 0.058 Uiso 0.677(5) 1 calc PR
C112 C 0.5032(4) 0.7698(3) 0.31101(16) 0.0507(10) Uani 0.677(5) 1 d P
H58 H 0.4351 0.8134 0.2848 0.061 Uiso 0.677(5) 1 calc PR
H59 H 0.5854 0.7983 0.3447 0.061 Uiso 0.677(5) 1 calc PR
H60 H 0.4670 0.7315 0.3265 0.061 Uiso 0.677(5) 1 calc PR
C113 C 0.6127(7) 0.6779(6) 0.3442(3) 0.064(3) Uani 0.323(5) 1 d P
H61 H 0.6659 0.6272 0.3487 0.077 Uiso 0.323(5) 1 calc PR
H62 H 0.5440 0.6610 0.3499 0.077 Uiso 0.323(5) 1 calc PR
H63 H 0.6731 0.7213 0.3743 0.077 Uiso 0.323(5) 1 calc PR
C114 C 0.6510(8) 0.7214(8) 0.2689(4) 0.077(4) Uani 0.323(5) 1 d P
H64 H 0.6400 0.6737 0.2431 0.092 Uiso 0.323(5) 1 calc PR
H65 H 0.7386 0.7160 0.3085 0.092 Uiso 0.323(5) 1 calc PR
H66 H 0.6477 0.7763 0.2505 0.092 Uiso 0.323(5) 1 calc PR
C115 C 0.5145(9) 0.8138(6) 0.2883(5) 0.080(3) Uani 0.323(5) 1 d P
H67 H 0.5237 0.8537 0.2635 0.096 Uiso 0.323(5) 1 calc PR
H68 H 0.5824 0.8278 0.3310 0.096 Uiso 0.323(5) 1 calc PR
H69 H 0.4233 0.8191 0.2782 0.096 Uiso 0.323(5) 1 calc PR

loop_
_atom_site_aniso_label
_atom_site_aniso_U_11
_atom_site_aniso_U_22
_atom_site_aniso_U_33
_atom_site_aniso_U_23
_atom_site_aniso_U_13
_atom_site_aniso_U_12
Mg1 0.0183(2) 0.0221(2) 0.0216(2) 0.00373(18) 0.0121(2) 0.00205(19)
O1 0.0360(7) 0.0367(6) 0.0465(7) 0.0163(5) 0.0325(6) 0.0150(5)
O2 0.0333(6) 0.0375(6) 0.0225(5) -0.0055(5) 0.0114(5) -0.0090(5)
O3 0.0301(7) 0.0215(6) 0.0600(8) -0.0027(5) 0.0191(6) -0.0010(5)
O4 0.0562(9) 0.0491(8) 0.0384(7) 0.0080(6) 0.0297(7) -0.0093(7)
O11 0.0291(6) 0.0512(7) 0.0407(7) 0.0192(6) 0.0252(6) 0.0080(6)
O12 0.0225(6) 0.0277(6) 0.0351(6) 0.0025(4) 0.0170(5) -0.0018(4)
O21 0.0403(8) 0.0615(9) 0.0232(6) 0.0149(6) 0.0029(5) -0.0214(7)
O22 0.0269(6) 0.0338(6) 0.0254(5) 0.0048(5) 0.0084(5) -0.0038(5)
O31 0.0214(6) 0.0667(9) 0.0334(6) 0.0251(6) 0.0159(5) 0.0062(6)
O32 0.0277(6) 0.0369(7) 0.0389(6) 0.0163(5) 0.0241(6) 0.0113(5)
O33 0.0216(6) 0.0421(7) 0.0287(6) 0.0152(5) 0.0153(5) 0.0077(5)
O34 0.0244(6) 0.0358(6) 0.0283(6) 0.0046(5) 0.0165(5) 0.0022(5)
O35 0.0472(8) 0.0331(7) 0.0416(7) 0.0030(5) 0.0307(6) 0.0084(6)
O36 0.0475(7) 0.0235(6) 0.0374(7) -0.0042(5) 0.0299(6) -0.0051(5)
O41 0.0571(9) 0.0276(6) 0.0423(7) -0.0038(5) 0.0346(7) -0.0015(6)
N1 0.0250(7) 0.0248(6) 0.0335(7) 0.0079(5) 0.0217(6) 0.0049(5)
N2 0.0280(7) 0.0269(7) 0.0185(6) 0.0012(5) 0.0094(5) -0.0019(5)
N3 0.0208(7) 0.0198(6) 0.0311(7) 0.0011(5) 0.0133(6) -0.0021(5)
N4 0.0311(8) 0.0300(7) 0.0262(7) 0.0057(6) 0.0141(6) -0.0018(6)
C1 0.0248(8) 0.0196(7) 0.0320(8) 0.0022(6) 0.0194(7) 0.0032(6)
C2 0.0272(8) 0.0283(8) 0.0215(7) 0.0022(6) 0.0106(6) -0.0014(7)
C11 0.0218(7) 0.0194(7) 0.0227(7) -0.0014(5) 0.0146(6) -0.0018(6)
C12 0.0231(7) 0.0198(7) 0.0234(7) -0.0003(5) 0.0150(6) 0.0010(6)
C13 0.0230(8) 0.0239(7) 0.0303(8) -0.0009(6) 0.0177(6) -0.0002(6)
C14 0.0307(8) 0.0251(8) 0.0363(8) 0.0004(6) 0.0238(7) -0.0038(6)
C15 0.0303(8) 0.0221(7) 0.0304(8) 0.0038(6) 0.0188(7) -0.0013(6)
C16 0.0228(7) 0.0204(7) 0.0219(7) -0.0010(5) 0.0124(6) 0.0002(6)
C17 0.0207(7) 0.0233(7) 0.0266(7) 0.0014(6) 0.0140(6) 0.0011(6)
C18 0.0308(9) 0.0250(8) 0.0333(8) 0.0081(6) 0.0195(7) 0.0040(7)
C21 0.0260(8) 0.0248(7) 0.0200(7) 0.0016(6) 0.0127(6) 0.0027(6)
C22 0.0269(8) 0.0256(7) 0.0222(7) 0.0006(6) 0.0143(6) 0.0007(6)
C23 0.0267(8) 0.0332(9) 0.0230(7) 0.0015(6) 0.0093(6) 0.0002(7)
C24 0.0342(9) 0.0382(9) 0.0237(8) 0.0090(7) 0.0099(7) 0.0045(8)
C25 0.0376(10) 0.0327(9) 0.0275(8) 0.0081(7) 0.0152(7) 0.0008(7)
C26 0.0299(8) 0.0252(8) 0.0239(7) 0.0010(6) 0.0157(7) 0.0010(6)
C27 0.0229(8) 0.0261(8) 0.0253(7) -0.0023(6) 0.0134(6) 0.0016(6)
C28 0.0304(8) 0.0240(8) 0.0308(8) 0.0005(6) 0.0172(7) -0.0007(6)
C37 0.0279(8) 0.0214(7) 0.0300(8) 0.0033(6) 0.0153(7) 0.0021(6)
C38 0.0267(8) 0.0250(8) 0.0370(9) 0.0032(7) 0.0144(7) 0.0043(7)
C47 0.0379(9) 0.0268(8) 0.0363(9) 0.0024(7) 0.0270(8) 0.0014(7)
C48 0.0355(9) 0.0324(9) 0.0424(9) 0.0006(7) 0.0263(8) -0.0022(7)
C101 0.0747(16) 0.0579(13) 0.0975(18) 0.0449(13) 0.0715(16) 0.0267(12)
C102 0.0617(15) 0.0689(15) 0.0353(10) 0.0143(10) 0.0153(10) -0.0074(12)
C103 0.0938(19) 0.0285(10) 0.0717(15) 0.0060(10) 0.0569(15) 0.0023(11)
C104 0.0442(11) 0.0337(9) 0.0325(9) 0.0070(7) 0.0190(8) 0.0006(8)
C105 0.0416(11) 0.0616(13) 0.0603(13) 0.0224(10) 0.0336(10) 0.0060(10)
C106 0.0758(16) 0.0283(9) 0.0490(12) -0.0018(8) 0.0321(11) 0.0026(10)
C107 0.0262(10) 0.0346(10) 0.0898(16) 0.0060(10) 0.0251(11) 0.0016(8)
C108 0.0394(11) 0.0578(13) 0.0396(10) 0.0141(9) 0.0133(9) 0.0112(10)
C109 0.0394(11) 0.0506(12) 0.0566(12) -0.0023(10) 0.0277(10) 0.0118(9)
C110 0.0286(15) 0.0471(18) 0.060(2) 0.0114(15) 0.0117(14) -0.0008(13)
C111 0.0426(19) 0.0496(19) 0.0501(18) -0.0002(15) 0.0256(16) -0.0192(15)
C112 0.0457(18) 0.062(2) 0.0424(18) -0.0255(17) 0.0251(15) -0.0137(17)
C113 0.044(4) 0.077(5) 0.035(4) 0.004(3) 0.003(3) -0.028(4)
C114 0.047(5) 0.142(10) 0.050(4) -0.031(6) 0.033(4) -0.036(6)
C115 0.057(5) 0.053(5) 0.079(7) -0.028(5) 0.012(5) -0.003(4)

loop_
_atom_type_symbol
_atom_type_description
_atom_type_scat_dispersion_real
_atom_type_scat_dispersion_imag
_atom_type_scat_source
Mg Mg 0.0486 0.0363 'International Tables Vol C Tables 4.2.6.8 and 6.1.1.4'
O O 0.0106 0.0060 'International Tables Vol C Tables 4.2.6.8 and 6.1.1.4'
N N 0.0061 0.0033 'International Tables Vol C Tables 4.2.6.8 and 6.1.1.4'
C C 0.0033 0.0016 'International Tables Vol C Tables 4.2.6.8 and 6.1.1.4'
H H 0.0000 0.0000 'International Tables Vol C Tables 4.2.6.8 and 6.1.1.4'

loop_
_geom_angle_atom_site_label_1
_geom_angle_atom_site_label_2
_geom_angle_atom_site_label_3
_geom_angle
O31 Mg1 O33 90.08(5)
O31 Mg1 O32 92.24(6)
O33 Mg1 O32 177.51(6)
O31 Mg1 O36 94.04(6)
O33 Mg1 O36 93.86(6)
O32 Mg1 O36 86.88(6)
O31 Mg1 O34 175.01(5)
O33 Mg1 O34 84.98(5)
O32 Mg1 O34 92.69(5)
O36 Mg1 O34 87.05(5)
O31 Mg1 O35 90.62(6)
O33 Mg1 O35 92.68(6)
O32 Mg1 O35 86.39(6)
O36 Mg1 O35 171.96(6)
O34 Mg1 O35 88.87(5)
Mg1 O31 H5 127.4(15)
Mg1 O31 H6 122.2(13)
H5 O31 H6 110(2)
Mg1 O32 H7 116.9(14)
Mg1 O32 H8 129.3(13)
H7 O32 H8 108.3(18)
Mg1 O33 H9 120.9(14)
Mg1 O33 H10 126.1(12)
H9 O33 H10 108.6(18)
Mg1 O34 H11 117.6(13)
Mg1 O34 H12 111.9(13)
H11 O34 H12 112.7(19)
Mg1 O35 H13 116.8(14)
Mg1 O35 H14 107.4(15)
H13 O35 H14 107(2)
Mg1 O36 H15 129.5(13)
Mg1 O36 H16 126.7(13)
H15 O36 H16 103.7(18)
H17 O41 H18 107.8(19)
C17 N1 C12 128.55(13)
C17 N1 H1 117.4(12)
C12 N1 H1 113.9(12)
C27 N2 C22 128.91(13)
C27 N2 H2 120.9(12)
C22 N2 H2 109.8(12)
C37 N3 C16 126.05(13)
C37 N3 H3 117.0(13)
C16 N3 H3 115.7(13)
C47 N4 C26 129.42(14)
C47 N4 H4 118.3(14)
C26 N4 H4 112.0(14)
O11 C1 O12 124.56(14)
O11 C1 C11 118.09(14)
O12 C1 C11 117.35(13)
O21 C2 O22 121.78(14)
O21 C2 C21 118.21(14)
O22 C2 C21 119.98(13)
C16 C11 C12 118.17(13)
C16 C11 C1 120.67(13)
C12 C11 C1 121.15(13)
C13 C12 C11 120.70(13)
C13 C12 N1 121.78(13)
C11 C12 N1 117.43(12)
C14 C13 C12 119.62(14)
C14 C13 H19 120.2
C12 C13 H19 120.2
C13 C14 C15 121.22(14)
C13 C14 H20 119.4
C15 C14 H20 119.4
C14 C15 C16 119.43(14)
C14 C15 H21 120.3
C16 C15 H21 120.3
C15 C16 C11 120.82(14)
C15 C16 N3 120.79(13)
C11 C16 N3 118.36(13)
O1 C17 N1 122.54(14)
O1 C17 C18 120.30(13)
N1 C17 C18 117.16(13)
C101 C18 C103 109.19(17)
C101 C18 C102 110.08(18)
C103 C18 C102 109.39(17)
C101 C18 C17 114.07(14)
C103 C18 C17 107.09(14)
C102 C18 C17 106.91(14)
C22 C21 C26 117.79(13)
C22 C21 C2 121.25(13)
C26 C21 C2 120.90(13)
C23 C22 C21 120.91(14)
C23 C22 N2 119.79(14)
C21 C22 N2 119.28(13)
C24 C23 C22 119.68(15)
C24 C23 H22 120.2
C22 C23 H22 120.2
C23 C24 C25 121.39(15)
C23 C24 H23 119.3
C25 C24 H23 119.3
C24 C25 C26 120.29(15)
C24 C25 H24 119.9
C26 C25 H24 119.9
C25 C26 N4 120.35(14)
C25 C26 C21 119.80(14)
N4 C26 C21 119.82(13)
O2 C27 N2 123.52(14)
O2 C27 C28 119.93(14)
N2 C27 C28 116.54(13)
C106 C28 C104 109.04(15)
C106 C28 C105 109.60(17)
C104 C28 C105 108.93(15)
C106 C28 C27 108.00(13)
C104 C28 C27 114.26(13)
C105 C28 C27 106.93(13)
O3 C37 N3 121.57(15)
O3 C37 C38 121.92(14)
N3 C37 C38 116.45(14)
C107 C38 C109 109.86(16)
C107 C38 C108 109.07(17)
C109 C38 C108 109.73(15)
C107 C38 C37 113.97(14)
C109 C38 C37 109.33(14)
C108 C38 C37 104.74(14)
O4 C47 N4 123.61(16)
O4 C47 C48 121.16(15)
N4 C47 C48 115.16(14)
C112 C48 C110 113.9(2)
C112 C48 C114 134.5(4)
C110 C48 C114 67.8(5)
C112 C48 C111 111.3(2)
C110 C48 C111 110.0(2)
C112 C48 C47 105.87(18)
C110 C48 C47 109.56(18)
C114 C48 C47 116.4(3)
C111 C48 C47 105.87(17)
C110 C48 C115 135.5(4)
C114 C48 C115 107.1(6)
C111 C48 C115 74.2(5)
C47 C48 C115 111.5(3)
C112 C48 C113 69.4(4)
C114 C48 C113 102.8(5)
C111 C48 C113 134.6(3)
C47 C48 C113 117.7(3)
C115 C48 C113 99.5(5)
C18 C101 H25 109.5
C18 C101 H26 109.5
H25 C101 H26 109.5
C18 C101 H27 109.5
H25 C101 H27 109.5
H26 C101 H27 109.5
C18 C102 H28 109.5
C18 C102 H29 109.5
H28 C102 H29 109.5
C18 C102 H30 109.5
H28 C102 H30 109.5
H29 C102 H30 109.5
C18 C103 H31 109.5
C18 C103 H32 109.5
H31 C103 H32 109.5
C18 C103 H33 109.5
H31 C103 H33 109.5
H32 C103 H33 109.5
C28 C104 H34 109.5
C28 C104 H35 109.5
H34 C104 H35 109.5
C28 C104 H36 109.5
H34 C104 H36 109.5
H35 C104 H36 109.5
C28 C105 H37 109.5
C28 C105 H38 109.5
H37 C105 H38 109.5
C28 C105 H39 109.5
H37 C105 H39 109.5
H38 C105 H39 109.5
C28 C106 H40 109.5
C28 C106 H41 109.5
H40 C106 H41 109.5
C28 C106 H42 109.5
H40 C106 H42 109.5
H41 C106 H42 109.5
C38 C107 H43 109.5
C38 C107 H44 109.5
H43 C107 H44 109.5
C38 C107 H45 109.5
H43 C107 H45 109.5
H44 C107 H45 109.5
C38 C108 H46 109.5
C38 C108 H47 109.5
H46 C108 H47 109.5
C38 C108 H48 109.5
H46 C108 H48 109.5
H47 C108 H48 109.5
C38 C109 H49 109.5
C38 C109 H50 109.5
H49 C109 H50 109.5
C38 C109 H51 109.5
H49 C109 H51 109.5
H50 C109 H51 109.5
C48 C110 H52 109.5
C48 C110 H53 109.5
H52 C110 H53 109.5
C48 C110 H54 109.5
H52 C110 H54 109.5
H53 C110 H54 109.5
C48 C111 H55 109.5
C48 C111 H56 109.5
H55 C111 H56 109.5
C48 C111 H57 109.5
H55 C111 H57 109.5
H56 C111 H57 109.5
C48 C112 H58 109.5
C48 C112 H59 109.5
H58 C112 H59 109.5
C48 C112 H60 109.5
H58 C112 H60 109.5
H59 C112 H60 109.5
C48 C113 H61 109.5
C48 C113 H62 109.5
H61 C113 H62 109.5
C48 C113 H63 109.5
H61 C113 H63 109.5
H62 C113 H63 109.5
C48 C114 H64 109.5
C48 C114 H65 109.5
H64 C114 H65 109.5
C48 C114 H66 109.5
H64 C114 H66 109.5
H65 C114 H66 109.5
C48 C115 H67 109.5
C48 C115 H68 109.5
H67 C115 H68 109.5
C48 C115 H69 109.5
H67 C115 H69 109.5
H68 C115 H69 109.5

loop_
_geom_bond_atom_site_label_1
_geom_bond_atom_site_label_2
_geom_bond_distance
Mg1 O31 2.0141(14)
Mg1 O33 2.0309(12)
Mg1 O32 2.0436(12)
Mg1 O36 2.0814(13)
Mg1 O34 2.0996(14)
Mg1 O35 2.1004(14)
O1 C17 1.2370(17)
O2 C27 1.2370(18)
O3 C37 1.2246(19)
O4 C47 1.223(2)
O11 C1 1.2474(19)
O12 C1 1.2644(19)
O21 C2 1.2459(19)
O22 C2 1.2624(19)
O31 H5 0.83(2)
O31 H6 0.91(2)
O32 H7 0.82(2)
O32 H8 0.88(2)
O33 H9 0.80(2)
O33 H10 0.87(2)
O34 H11 0.84(2)
O34 H12 0.82(2)
O35 H13 0.86(2)
O35 H14 0.81(2)
O36 H15 0.87(2)
O36 H16 0.83(2)
O41 H17 0.85(2)
O41 H18 0.88(2)
N1 C17 1.3349(19)
N1 C12 1.4113(19)
N1 H1 0.842(18)
N2 C27 1.340(2)
N2 C22 1.4177(19)
N2 H2 0.875(19)
N3 C37 1.348(2)
N3 C16 1.4096(19)
N3 H3 0.821(19)
N4 C47 1.359(2)
N4 C26 1.403(2)
N4 H4 0.83(2)
C1 C11 1.513(2)
C2 C21 1.516(2)
C11 C16 1.403(2)
C11 C12 1.405(2)
C12 C13 1.389(2)
C13 C14 1.377(2)
C13 H19 0.9500
C14 C15 1.380(2)
C14 H20 0.9500
C15 C16 1.389(2)
C15 H21 0.9500
C17 C18 1.520(2)
C18 C101 1.516(3)
C18 C103 1.518(3)
C18 C102 1.519(3)
C21 C22 1.411(2)
C21 C26 1.423(2)
C22 C23 1.392(2)
C23 C24 1.366(2)
C23 H22 0.9500
C24 C25 1.378(2)
C24 H23 0.9500
C25 C26 1.390(2)
C25 H24 0.9500
C27 C28 1.535(2)
C28 C106 1.519(2)
C28 C104 1.527(2)
C28 C105 1.530(3)
C37 C38 1.532(2)
C38 C107 1.515(3)
C38 C109 1.525(2)
C38 C108 1.528(3)
C47 C48 1.534(2)
C48 C112 1.486(3)
C48 C110 1.489(3)
C48 C114 1.520(7)
C48 C111 1.530(3)
C48 C115 1.575(8)
C48 C113 1.650(7)
C101 H25 0.9800
C101 H26 0.9800
C101 H27 0.9800
C102 H28 0.9800
C102 H29 0.9800
C102 H30 0.9800
C103 H31 0.9800
C103 H32 0.9800
C103 H33 0.9800
C104 H34 0.9800
C104 H35 0.9800
C104 H36 0.9800
C105 H37 0.9800
C105 H38 0.9800
C105 H39 0.9800
C106 H40 0.9800
C106 H41 0.9800
C106 H42 0.9800
C107 H43 0.9800
C107 H44 0.9800
C107 H45 0.9800
C108 H46 0.9800
C108 H47 0.9800
C108 H48 0.9800
C109 H49 0.9800
C109 H50 0.9800
C109 H51 0.9800
C110 H52 0.9800
C110 H53 0.9800
C110 H54 0.9800
C111 H55 0.9800
C111 H56 0.9800
C111 H57 0.9800
C112 H58 0.9800
C112 H59 0.9800
C112 H60 0.9800
C113 H61 0.9800
C113 H62 0.9800
C113 H63 0.9800
C114 H64 0.9800
C114 H65 0.9800
C114 H66 0.9800
C115 H67 0.9800
C115 H68 0.9800
C115 H69 0.9800

loop_
_geom_torsion_atom_site_label_1
_geom_torsion_atom_site_label_2
_geom_torsion_atom_site_label_3
_geom_torsion_atom_site_label_4
_geom_torsion
O11 C1 C11 C16 142.45(14)
O12 C1 C11 C16 -38.60(19)
O11 C1 C11 C12 -36.0(2)
O12 C1 C11 C12 142.90(14)
C16 C11 C12 C13 1.9(2)
C1 C11 C12 C13 -179.52(13)
C16 C11 C12 N1 -174.65(12)
C1 C11 C12 N1 3.9(2)
C17 N1 C12 C13 28.2(2)
C17 N1 C12 C11 -155.28(15)
C11 C12 C13 C14 -0.3(2)
N1 C12 C13 C14 176.13(13)
C12 C13 C14 C15 -0.7(2)
C13 C14 C15 C16 0.1(2)
C14 C15 C16 C11 1.6(2)
C14 C15 C16 N3 180.00(14)
C12 C11 C16 C15 -2.6(2)
C1 C11 C16 C15 178.85(13)
C12 C11 C16 N3 178.99(13)
C1 C11 C16 N3 0.5(2)
C37 N3 C16 C15 44.1(2)
C37 N3 C16 C11 -137.50(15)
C12 N1 C17 O1 1.4(3)
C12 N1 C17 C18 -178.16(14)
O1 C17 C18 C101 169.97(18)
N1 C17 C18 C101 -10.5(2)
O1 C17 C18 C103 49.1(2)
N1 C17 C18 C103 -131.39(17)
O1 C17 C18 C102 -68.1(2)
N1 C17 C18 C102 111.46(18)
O21 C2 C21 C22 -8.9(2)
O22 C2 C21 C22 172.96(14)
O21 C2 C21 C26 168.25(15)
O22 C2 C21 C26 -9.9(2)
C26 C21 C22 C23 -3.1(2)
C2 C21 C22 C23 174.18(14)
C26 C21 C22 N2 178.45(13)
C2 C21 C22 N2 -4.3(2)
C27 N2 C22 C23 21.3(2)
C27 N2 C22 C21 -160.22(15)
C21 C22 C23 C24 0.0(2)
N2 C22 C23 C24 178.46(15)
C22 C23 C24 C25 2.3(3)
C23 C24 C25 C26 -1.3(3)
C24 C25 C26 N4 -179.92(15)
C24 C25 C26 C21 -1.9(2)
C47 N4 C26 C25 -12.2(3)
C47 N4 C26 C21 169.83(15)
C22 C21 C26 C25 4.0(2)
C2 C21 C26 C25 -173.25(15)
C22 C21 C26 N4 -177.97(13)
C2 C21 C26 N4 4.8(2)
C22 N2 C27 O2 1.2(3)
C22 N2 C27 C28 -177.63(14)
O2 C27 C28 C106 47.3(2)
N2 C27 C28 C106 -133.78(16)
O2 C27 C28 C104 168.82(15)
N2 C27 C28 C104 -12.3(2)
O2 C27 C28 C105 -70.57(19)
N2 C27 C28 C105 108.34(17)
C16 N3 C37 O3 0.0(2)
C16 N3 C37 C38 -177.24(13)
O3 C37 C38 C107 170.09(18)
N3 C37 C38 C107 -12.7(2)
O3 C37 C38 C109 46.7(2)
N3 C37 C38 C109 -136.07(16)
O3 C37 C38 C108 -70.8(2)
N3 C37 C38 C108 106.41(17)
C26 N4 C47 O4 -1.9(3)
C26 N4 C47 C48 175.24(15)
O4 C47 C48 C112 105.7(3)
N4 C47 C48 C112 -71.6(3)
O4 C47 C48 C110 -131.1(2)
N4 C47 C48 C110 51.6(2)
O4 C47 C48 C114 -56.9(6)
N4 C47 C48 C114 125.9(6)
O4 C47 C48 C111 -12.6(3)
N4 C47 C48 C111 170.2(2)
O4 C47 C48 C115 66.3(6)
N4 C47 C48 C115 -110.9(6)
O4 C47 C48 C113 -179.6(4)
N4 C47 C48 C113 3.2(5)
